data_4502044
loop_
_publ_author_name
'Lipstman, Sophia'
'Goldberg, Israel'

_publ_section_title
;
 Versatile Molecular Recognition Features of Tetra(3-pyridyl)porphyrin in
 Crystal Engineering
;
_journal_issue 10
_journal_name_full 'Crystal Growth &amp; Design'
_journal_page_first 4596
_journal_paper_doi 10.1021/cg1008973
_journal_volume 10
_journal_year 2010
_chemical_formula_moiety '2(C60 H36 Cl5 Mn3 N12), C48 H40 Mn N8 O2'
_chemical_formula_sum 'C168 H112 Cl10 Mn7 N32 O2'
_chemical_formula_weight 3349.98
_chemical_name_systematic
; 
 ? 
;
_space_group_IT_number 15
_symmetry_cell_setting monoclinic
_symmetry_space_group_name_Hall '-C 2yc'
_symmetry_space_group_name_H-M 'C 1 2/c 1'
_atom_sites_solution_hydrogens geom
_atom_sites_solution_primary direct
_atom_sites_solution_secondary difmap
_audit_creation_method SHELXL-97
_cell_angle_alpha 90.0000(17)
_cell_angle_beta 90.0500(16)
_cell_angle_gamma 90.0000(6)
_cell_formula_units_Z 4
_cell_length_a 22.7200(3)
_cell_length_b 26.4710(4)
_cell_length_c 26.6820(6)
_cell_measurement_reflns_used 21741
_cell_measurement_temperature 110(2)
_cell_measurement_theta_max 27.87
_cell_measurement_theta_min 1.41
_cell_volume 16047.1(5)
_computing_cell_refinement Denzo
_computing_data_collection 'Collect, Nonius B.V.'
_computing_data_reduction 'Denzo & Scalepack'
_computing_structure_refinement 'SHELXL-97 (Sheldrick, 1997)'
_computing_structure_solution SIR-97
_diffrn_ambient_temperature 110(2)
_diffrn_detector_area_resol_mean 12.8
_diffrn_measured_fraction_theta_full 0.991
_diffrn_measured_fraction_theta_max 0.991
_diffrn_measurement_device_type 'Nonius KappaCCD'
_diffrn_measurement_method '0.5 deg. \f and \w scans'
_diffrn_radiation_monochromator graphite
_diffrn_radiation_source 'fine-focus sealed tube'
_diffrn_radiation_type MoK\a
_diffrn_radiation_wavelength 0.71073
_diffrn_reflns_av_R_equivalents 0.0915
_diffrn_reflns_av_sigmaI/netI 0.1116
_diffrn_reflns_limit_h_max 22
_diffrn_reflns_limit_h_min -29
_diffrn_reflns_limit_k_max 34
_diffrn_reflns_limit_k_min -21
_diffrn_reflns_limit_l_max 35
_diffrn_reflns_limit_l_min -35
_diffrn_reflns_number 37089
_diffrn_reflns_theta_full 27.87
_diffrn_reflns_theta_max 27.87
_diffrn_reflns_theta_min 1.41
_diffrn_standards_number 0
_exptl_absorpt_coefficient_mu 0.763
_exptl_absorpt_correction_T_max 0.8321
_exptl_absorpt_correction_T_min 0.7500
_exptl_absorpt_correction_type multi-scan
_exptl_absorpt_process_details 'Blessing, 1995'
_exptl_crystal_colour purple
_exptl_crystal_density_diffrn 1.387
_exptl_crystal_density_method 'not measured'
_exptl_crystal_description prism
_exptl_crystal_F_000 6820
_exptl_crystal_size_max 0.40
_exptl_crystal_size_mid 0.30
_exptl_crystal_size_min 0.25
_platon_squeeze_details
;
;
_refine_diff_density_max 0.771
_refine_diff_density_min -1.782
_refine_diff_density_rms 0.120
_refine_ls_extinction_method none
_refine_ls_goodness_of_fit_ref 1.040
_refine_ls_hydrogen_treatment constr
_refine_ls_matrix_type fullcycle
_refine_ls_number_parameters 998
_refine_ls_number_reflns 18944
_refine_ls_number_restraints 0
_refine_ls_restrained_S_all 1.040
_refine_ls_R_factor_all 0.1541
_refine_ls_R_factor_gt 0.0769
_refine_ls_shift/su_max 0.027
_refine_ls_shift/su_mean 0.002
_refine_ls_structure_factor_coef Fsqd
_refine_ls_weighting_details 'calc w=1/[\s^2^(Fo^2^)+(0.0912P)^2^+0.0000P] where P=(Fo^2^+2Fc^2^)/3'
_refine_ls_weighting_scheme calc
_refine_ls_wR_factor_gt 0.1774
_refine_ls_wR_factor_ref 0.1969
_reflns_number_gt 9443
_reflns_number_total 18944
_reflns_threshold_expression >2sigma(I)
_cod_data_source_file cg1008973_si_001.cif
_cod_data_source_block 6
_cod_original_sg_symbol_H-M 'C 2/c'
_cod_database_code 4502044

loop_
_symmetry_equiv_pos_as_xyz
'x, y, z'
'-x, y, -z+1/2'
'x+1/2, y+1/2, z'
'-x+1/2, y+1/2, -z+1/2'
'-x, -y, -z'
'x, -y, z-1/2'
'-x+1/2, -y+1/2, -z'
'x+1/2, -y+1/2, z-1/2'

loop_
_atom_site_label
_atom_site_type_symbol
_atom_site_fract_x
_atom_site_fract_y
_atom_site_fract_z
_atom_site_U_iso_or_equiv
_atom_site_adp_type
_atom_site_occupancy
_atom_site_symmetry_multiplicity
_atom_site_calc_flag
_atom_site_refinement_flags
Mn1 Mn 0.5000 0.0000 0.5000 0.01950(19) Uani 1 2 d S
C1 C 0.46138(18) 0.07112(14) 0.58466(15) 0.0222(9) Uani 1 1 d .
C2 C 0.48424(19) 0.11062(15) 0.61594(17) 0.0320(11) Uani 1 1 d .
H2 H 0.4628 0.1293 0.6402 0.038 Uiso 1 1 calc R
C3 C 0.54143(19) 0.11651(15) 0.60474(16) 0.0302(10) Uani 1 1 d .
H3 H 0.5681 0.1394 0.6201 0.036 Uiso 1 1 calc R
C4 C 0.44543(17) -0.08186(14) 0.43467(15) 0.0229(9) Uani 1 1 d .
C5 C 0.39008(18) -0.07840(15) 0.45910(15) 0.0245(9) Uani 1 1 d .
C6 C 0.37898(17) -0.04818(14) 0.50073(16) 0.0250(10) Uani 1 1 d .
C7 C 0.32326(18) -0.04577(16) 0.52590(17) 0.0299(10) Uani 1 1 d .
H7 H 0.2897 -0.0659 0.5186 0.036 Uiso 1 1 calc R
C8 C 0.32678(18) -0.01041(15) 0.56123(16) 0.0261(10) Uani 1 1 d .
H8 H 0.2962 -0.0007 0.5835 0.031 Uiso 1 1 calc R
C9 C 0.38479(17) 0.01028(14) 0.55974(16) 0.0241(10) Uani 1 1 d .
C10 C 0.40451(18) 0.05190(14) 0.58814(14) 0.0228(9) Uani 1 1 d .
N11 N 0.49465(14) -0.05423(12) 0.44684(12) 0.0206(7) Uani 1 1 d .
N12 N 0.41751(14) -0.01447(12) 0.52274(12) 0.0221(8) Uani 1 1 d .
C13 C 0.36054(17) 0.07711(15) 0.62108(15) 0.0252(10) Uani 1 1 d .
C14 C 0.33452(18) 0.05171(16) 0.66113(16) 0.0281(10) Uani 1 1 d .
H14 H 0.3473 0.0183 0.6684 0.034 Uiso 1 1 calc R
N15 N 0.29244(15) 0.07190(13) 0.68992(13) 0.0308(9) Uani 1 1 d .
C16 C 0.2751(2) 0.11948(16) 0.67956(17) 0.0339(11) Uani 1 1 d .
H16 H 0.2451 0.1342 0.6995 0.041 Uiso 1 1 calc R
C17 C 0.2990(2) 0.14754(16) 0.64151(16) 0.0328(11) Uani 1 1 d .
H17 H 0.2862 0.1812 0.6359 0.039 Uiso 1 1 calc R
C18 C 0.34179(19) 0.12641(15) 0.61147(16) 0.0298(10) Uani 1 1 d .
H18 H 0.3583 0.1452 0.5846 0.036 Uiso 1 1 calc R
C19 C 0.34109(18) -0.10927(14) 0.43930(15) 0.0248(10) Uani 1 1 d .
C20 C 0.32151(17) -0.15154(15) 0.46536(16) 0.0257(10) Uani 1 1 d .
H20 H 0.3411 -0.1604 0.4956 0.031 Uiso 1 1 calc R
N21 N 0.27658(15) -0.18046(12) 0.45018(13) 0.0249(8) Uani 1 1 d .
C22 C 0.24970(19) -0.16797(15) 0.40756(17) 0.0296(10) Uani 1 1 d .
H22 H 0.2177 -0.1882 0.3965 0.036 Uiso 1 1 calc R
C23 C 0.2661(2) -0.12732(17) 0.37881(16) 0.0335(11) Uani 1 1 d .
H23 H 0.2458 -0.1197 0.3486 0.040 Uiso 1 1 calc R
C24 C 0.31300(18) -0.09742(15) 0.39474(16) 0.0282(10) Uani 1 1 d .
H24 H 0.3255 -0.0693 0.3753 0.034 Uiso 1 1 calc R
Mn2 Mn 0.0000 0.0000 0.5000 0.0217(2) Uani 1 2 d S
C25 C 0.05270(18) 0.06737(14) 0.41805(16) 0.0253(10) Uani 1 1 d .
C26 C 0.0384(2) 0.10986(16) 0.38739(17) 0.0336(11) Uani 1 1 d .
H26 H 0.0636 0.1257 0.3638 0.040 Uiso 1 1 calc R
C27 C -0.01732(19) 0.12337(16) 0.39795(16) 0.0315(11) Uani 1 1 d .
H27 H -0.0387 0.1503 0.3830 0.038 Uiso 1 1 calc R
C28 C -0.03845(18) 0.08969(14) 0.43586(16) 0.0241(9) Uani 1 1 d .
C29 C -0.09463(18) 0.09163(14) 0.45709(16) 0.0261(10) Uani 1 1 d .
C30 C -0.11268(18) 0.06106(15) 0.49683(16) 0.0261(10) Uani 1 1 d .
C31 C 0.17098(18) -0.06317(16) 0.48169(16) 0.0300(10) Uani 1 1 d .
H31 H 0.2016 -0.0858 0.4908 0.036 Uiso 1 1 calc R
C32 C 0.17383(19) -0.02695(16) 0.44629(17) 0.0334(11) Uani 1 1 d .
H32 H 0.2069 -0.0195 0.4258 0.040 Uiso 1 1 calc R
C33 C 0.11838(18) -0.00185(15) 0.44499(16) 0.0270(10) Uani 1 1 d .
C34 C 0.10561(18) 0.04047(15) 0.41568(16) 0.0270(10) Uani 1 1 d .
N35 N 0.00550(14) 0.05593(11) 0.44852(12) 0.0223(8) Uani 1 1 d .
N36 N -0.08039(14) 0.02411(12) 0.52022(12) 0.0224(8) Uani 1 1 d .
C37 C -0.13814(17) 0.12679(15) 0.43556(16) 0.0254(10) Uani 1 1 d .
C38 C -0.16329(18) 0.16517(15) 0.46395(17) 0.0272(10) Uani 1 1 d .
H38 H -0.1491 0.1702 0.4971 0.033 Uiso 1 1 calc R
N39 N -0.20618(15) 0.19542(12) 0.44756(14) 0.0273(8) Uani 1 1 d .
C40 C -0.2255(2) 0.18809(17) 0.40051(18) 0.0391(12) Uani 1 1 d .
H40 H -0.2563 0.2090 0.3883 0.047 Uiso 1 1 calc R
C41 C -0.2031(2) 0.15210(17) 0.36937(19) 0.0423(12) Uani 1 1 d .
H41 H -0.2180 0.1483 0.3363 0.051 Uiso 1 1 calc R
C42 C -0.1579(2) 0.12081(17) 0.38665(18) 0.0379(12) Uani 1 1 d .
H42 H -0.1411 0.0959 0.3654 0.045 Uiso 1 1 calc R
C43 C 0.15278(17) 0.05814(15) 0.38153(16) 0.0264(10) Uani 1 1 d .
C44 C 0.17016(19) 0.02589(16) 0.34175(16) 0.0320(11) Uani 1 1 d .
H44 H 0.1489 -0.0045 0.3364 0.038 Uiso 1 1 calc R
N45 N 0.21526(16) 0.03672(13) 0.31164(14) 0.0381(10) Uani 1 1 d .
C46 C 0.2439(2) 0.08048(18) 0.31979(19) 0.0438(13) Uani 1 1 d .
H46 H 0.2769 0.0880 0.2993 0.053 Uiso 1 1 calc R
C47 C 0.2283(2) 0.11498(17) 0.35601(18) 0.0394(12) Uani 1 1 d .
H47 H 0.2489 0.1461 0.3591 0.047 Uiso 1 1 calc R
C48 C 0.18217(19) 0.10354(16) 0.38774(17) 0.0339(11) Uani 1 1 d .
H48 H 0.1708 0.1264 0.4134 0.041 Uiso 1 1 calc R
Mn3 Mn 0.2500 0.2500 0.5000 0.0216(2) Uani 1 2 d S
Cl1 Cl 0.18758(5) 0.23682(4) 0.42100(5) 0.0340(3) Uani 1 1 d .
C49 C 0.35128(18) 0.29615(15) 0.44013(15) 0.0258(10) Uani 1 1 d .
C50 C 0.40297(19) 0.28225(15) 0.41173(17) 0.0310(11) Uani 1 1 d .
H50 H 0.4296 0.3046 0.3956 0.037 Uiso 1 1 calc R
C51 C 0.40619(19) 0.23127(15) 0.41255(17) 0.0301(10) Uani 1 1 d .
H51 H 0.4358 0.2112 0.3972 0.036 Uiso 1 1 calc R
C52 C 0.35675(17) 0.21282(14) 0.44069(15) 0.0233(9) Uani 1 1 d .
C53 C 0.34539(17) 0.16179(14) 0.45079(14) 0.0214(9) Uani 1 1 d .
C54 C 0.29848(17) 0.14436(14) 0.47944(15) 0.0214(9) Uani 1 1 d .
C55 C 0.28448(18) 0.09127(15) 0.48751(15) 0.0264(10) Uani 1 1 d .
H55 H 0.3061 0.0632 0.4752 0.032 Uiso 1 1 calc R
C56 C 0.23525(18) 0.08937(14) 0.51559(16) 0.0273(10) Uani 1 1 d .
H56 H 0.2160 0.0597 0.5271 0.033 Uiso 1 1 calc R
C57 C 0.21707(18) 0.14107(14) 0.52489(15) 0.0249(10) Uani 1 1 d .
C58 C 0.16655(18) 0.15466(14) 0.55202(15) 0.0236(9) Uani 1 1 d .
N59 N 0.32313(14) 0.25306(11) 0.45758(12) 0.0203(7) Uani 1 1 d .
N60 N 0.25652(13) 0.17363(11) 0.50274(11) 0.0189(7) Uani 1 1 d .
C61 C 0.38691(17) 0.12373(14) 0.42870(16) 0.0281(9) Uani 1 1 d .
C62 C 0.42199(17) 0.09384(14) 0.45983(15) 0.0234(9) Uani 1 1 d .
H62 H 0.4206 0.0997 0.4949 0.028 Uiso 1 1 calc R
N63 N 0.45785(14) 0.05701(12) 0.44266(13) 0.0235(8) Uani 1 1 d .
C64 C 0.45998(18) 0.05042(15) 0.39362(16) 0.0270(10) Uani 1 1 d .
H64 H 0.4852 0.0248 0.3810 0.032 Uiso 1 1 calc R
C65 C 0.42796(19) 0.07836(17) 0.35974(17) 0.0337(11) Uani 1 1 d .
H65 H 0.4316 0.0723 0.3248 0.040 Uiso 1 1 calc R
C66 C 0.39039(19) 0.11537(15) 0.37737(16) 0.0276(10) Uani 1 1 d .
H66 H 0.3673 0.1348 0.3548 0.033 Uiso 1 1 calc R
C67 C 0.12994(17) 0.11257(14) 0.57304(16) 0.0238(9) Uani 1 1 d .
C68 C 0.08766(18) 0.08897(15) 0.54305(16) 0.0261(10) Uani 1 1 d .
H68 H 0.0828 0.1005 0.5096 0.031 Uiso 1 1 calc R
N69 N 0.05337(14) 0.05061(12) 0.55908(13) 0.0244(8) Uani 1 1 d .
C70 C 0.0595(2) 0.03595(16) 0.60614(17) 0.0336(11) Uani 1 1 d .
H70 H 0.0354 0.0092 0.6180 0.040 Uiso 1 1 calc R
C71 C 0.0993(2) 0.05757(19) 0.6389(2) 0.0518(15) Uani 1 1 d .
H71 H 0.1022 0.0461 0.6726 0.062 Uiso 1 1 calc R
C72 C 0.1350(2) 0.09615(18) 0.62176(18) 0.0422(13) Uani 1 1 d .
H72 H 0.1629 0.1113 0.6436 0.051 Uiso 1 1 calc R
Mn4 Mn 0.25040(3) 0.01880(3) 0.75047(3) 0.03344(17) Uani 1 1 d .
Cl2 Cl 0.34301(5) 0.00877(4) 0.79195(5) 0.0435(3) Uani 1 1 d .
Cl3 Cl 0.17799(5) 0.08210(4) 0.76927(4) 0.0395(3) Uani 1 1 d .
Cl4 Cl 0.23213(7) -0.03997(5) 0.68525(5) 0.0632(4) Uani 1 1 d .
Mn5 Mn -0.2500 0.2500 0.5000 0.0243(2) Uani 1 2 d S
Cl5 Cl -0.34438(5) 0.24263(4) 0.45119(4) 0.0316(3) Uani 1 1 d .
Mn6 Mn 0.0000 0.24222(4) 0.2500 0.0482(3) Uani 1 2 d S
C73 C -0.0540(2) 0.1366(2) 0.2501(2) 0.0484(13) Uani 1 1 d .
C74 C -0.1103(2) 0.1117(2) 0.25210(19) 0.0529(14) Uani 1 1 d .
H74 H -0.1171 0.0763 0.2545 0.063 Uiso 1 1 calc R
C75 C -0.1520(2) 0.1487(2) 0.24984(19) 0.0495(14) Uani 1 1 d .
H75 H -0.1934 0.1439 0.2492 0.059 Uiso 1 1 calc R
C76 C -0.1222(2) 0.19556(19) 0.24869(19) 0.0474(13) Uani 1 1 d .
C77 C -0.1510(2) 0.24208(19) 0.25198(19) 0.0469(13) Uani 1 1 d .
C78 C -0.1217(2) 0.28957(19) 0.25674(19) 0.0474(13) Uani 1 1 d .
C79 C -0.1501(2) 0.33526(19) 0.2662(2) 0.0498(14) Uani 1 1 d .
H79 H -0.1911 0.3399 0.2718 0.060 Uiso 1 1 calc R
C80 C -0.1081(3) 0.3721(2) 0.2659(2) 0.0537(14) Uani 1 1 d .
H80 H -0.1141 0.4072 0.2714 0.064 Uiso 1 1 calc R
C81 C -0.0540(2) 0.3482(2) 0.25585(19) 0.0468(13) Uani 1 1 d .
C82 C 0.0000 0.3745(3) 0.2500 0.0499(19) Uani 1 2 d S
C83 C 0.0000 0.1115(3) 0.2500 0.0472(18) Uani 1 2 d S
N84 N -0.06161(19) 0.18872(15) 0.24925(16) 0.0508(11) Uani 1 1 d .
N85 N -0.06160(19) 0.29597(16) 0.25133(17) 0.0508(11) Uani 1 1 d .
C86 C 0.0000 0.0554(3) 0.2500 0.052(2) Uani 1 2 d S
C87 C 0.0271(2) 0.0275(2) 0.2885(2) 0.0616(16) Uani 1 1 d .
H87 H 0.0456 0.0452 0.3151 0.074 Uiso 1 1 calc R
C88 C 0.0280(3) -0.0234(2) 0.2891(3) 0.085(2) Uani 1 1 d .
H88 H 0.0470 -0.0415 0.3152 0.102 Uiso 1 1 calc R
C89 C 0.0000 -0.0484(4) 0.2500 0.125(6) Uani 1 2 d S
H89 H 0.0000 -0.0843 0.2500 0.150 Uiso 1 2 calc SR
C90 C 0.0000 0.4288(3) 0.2500 0.0473(19) Uani 1 2 d S
C91 C -0.0329(2) 0.4583(2) 0.2173(2) 0.0579(15) Uani 1 1 d .
H91 H -0.0566 0.4405 0.1938 0.069 Uiso 1 1 calc R
C92 C -0.0352(3) 0.5083(2) 0.2151(2) 0.0602(17) Uani 1 1 d .
H92 H -0.0588 0.5262 0.1917 0.072 Uiso 1 1 calc R
C93 C 0.0000 0.5315(4) 0.2500 0.097(6) Uani 1 2 d S
H93 H 0.0000 0.5674 0.2500 0.119 Uiso 1 2 calc SR
O94 O -0.00745(17) 0.24278(13) 0.33392(15) 0.0558(10) Uani 1 1 d .
C95 C 0.0244(2) 0.25092(17) 0.3714(2) 0.0439(13) Uani 1 1 d .
H95 H 0.0657 0.2537 0.3670 0.053 Uiso 1 1 calc R
N96 N 0.0018(2) 0.25587(15) 0.41763(18) 0.0518(12) Uani 1 1 d .
C97 C 0.0396(3) 0.2641(3) 0.4609(2) 0.090(2) Uani 1 1 d .
H97A H 0.0376 0.2347 0.4831 0.135 Uiso 1 1 calc R
H97B H 0.0264 0.2943 0.4790 0.135 Uiso 1 1 calc R
H97C H 0.0803 0.2690 0.4496 0.135 Uiso 1 1 calc R
C98 C -0.0605(3) 0.2543(2) 0.4267(2) 0.0605(16) Uani 1 1 d .
H98A H -0.0814 0.2515 0.3947 0.091 Uiso 1 1 calc R
H98B H -0.0727 0.2854 0.4438 0.091 Uiso 1 1 calc R
H98C H -0.0699 0.2251 0.4477 0.091 Uiso 1 1 calc R
C99 C -0.2159(2) 0.24351(19) 0.2509(2) 0.0493(14) Uani 1 1 d .
C100 C -0.2483(3) 0.2552(2) 0.2933(3) 0.076(2) Uani 1 1 d .
H100 H -0.2274 0.2613 0.3236 0.092 Uiso 1 1 calc R
N101 N -0.3063(4) 0.2583(3) 0.2944(4) 0.110(3) Uani 1 1 d .
C102 C -0.3346(5) 0.2493(4) 0.2503(7) 0.122(5) Uani 1 1 d .
H102 H -0.3763 0.2510 0.2496 0.146 Uiso 1 1 calc R
C103 C -0.3047(4) 0.2374(3) 0.2059(4) 0.101(3) Uani 1 1 d .
H103 H -0.3256 0.2306 0.1758 0.121 Uiso 1 1 calc R
C104 C -0.2476(3) 0.2360(2) 0.2073(3) 0.0678(17) Uani 1 1 d .
H104 H -0.2268 0.2295 0.1771 0.081 Uiso 1 1 calc R

loop_
_atom_site_aniso_label
_atom_site_aniso_U_11
_atom_site_aniso_U_22
_atom_site_aniso_U_33
_atom_site_aniso_U_23
_atom_site_aniso_U_13
_atom_site_aniso_U_12
Mn1 0.0207(4) 0.0107(4) 0.0271(5) -0.0019(4) 0.0079(4) -0.0021(3)
C1 0.030(2) 0.012(2) 0.024(2) 0.0001(16) 0.0087(19) -0.0013(17)
C2 0.039(3) 0.017(2) 0.040(3) -0.0067(19) 0.013(2) -0.006(2)
C3 0.038(3) 0.018(2) 0.035(3) -0.0092(19) 0.011(2) -0.0117(19)
C4 0.028(2) 0.013(2) 0.028(2) 0.0048(17) 0.0022(19) -0.0008(17)
C5 0.028(2) 0.014(2) 0.031(2) 0.0050(18) 0.004(2) -0.0021(18)
C6 0.026(2) 0.008(2) 0.040(3) 0.0023(18) 0.001(2) -0.0010(17)
C7 0.025(2) 0.020(2) 0.044(3) -0.003(2) 0.008(2) -0.0049(19)
C8 0.022(2) 0.019(2) 0.037(3) 0.0020(18) 0.011(2) 0.0003(17)
C9 0.022(2) 0.015(2) 0.035(3) 0.0034(18) 0.0078(19) 0.0003(17)
C10 0.032(2) 0.015(2) 0.022(2) 0.0003(17) 0.0078(19) -0.0011(18)
N11 0.0252(19) 0.0131(17) 0.0235(19) -0.0022(14) 0.0055(15) -0.0016(14)
N12 0.0227(18) 0.0151(18) 0.028(2) -0.0012(14) 0.0073(15) -0.0004(14)
C13 0.024(2) 0.021(2) 0.031(3) -0.0048(18) 0.0000(19) -0.0022(18)
C14 0.030(2) 0.019(2) 0.036(3) -0.0025(19) 0.011(2) 0.0000(19)
N15 0.035(2) 0.020(2) 0.038(2) -0.0019(16) 0.0159(18) 0.0002(16)
C16 0.039(3) 0.023(3) 0.039(3) -0.013(2) 0.013(2) 0.005(2)
C17 0.046(3) 0.018(2) 0.034(3) -0.0028(19) 0.012(2) 0.007(2)
C18 0.036(3) 0.018(2) 0.035(3) -0.0020(19) 0.014(2) -0.0045(19)
C19 0.029(2) 0.012(2) 0.033(3) -0.0059(18) 0.011(2) -0.0022(17)
C20 0.023(2) 0.016(2) 0.038(3) -0.0009(18) 0.007(2) 0.0019(18)
N21 0.028(2) 0.0140(18) 0.032(2) -0.0049(15) 0.0069(17) -0.0009(15)
C22 0.032(3) 0.017(2) 0.041(3) -0.0002(19) 0.002(2) -0.0095(19)
C23 0.039(3) 0.031(3) 0.030(3) 0.002(2) 0.005(2) 0.000(2)
C24 0.033(2) 0.018(2) 0.034(3) 0.0100(19) 0.009(2) -0.0044(19)
Mn2 0.0224(5) 0.0095(4) 0.0331(5) 0.0000(4) 0.0089(4) 0.0009(4)
C25 0.031(2) 0.011(2) 0.034(3) -0.0002(17) 0.009(2) -0.0003(17)
C26 0.038(3) 0.017(2) 0.046(3) 0.009(2) 0.013(2) 0.0030(19)
C27 0.035(3) 0.016(2) 0.043(3) 0.0059(19) 0.013(2) 0.0060(19)
C28 0.028(2) 0.010(2) 0.034(3) -0.0027(17) 0.007(2) 0.0027(17)
C29 0.031(2) 0.010(2) 0.038(3) -0.0049(18) 0.007(2) 0.0010(17)
C30 0.025(2) 0.013(2) 0.040(3) -0.0064(19) 0.005(2) -0.0016(17)
C31 0.024(2) 0.020(2) 0.046(3) 0.003(2) 0.004(2) 0.0087(18)
C32 0.029(2) 0.026(3) 0.044(3) 0.001(2) 0.018(2) -0.002(2)
C33 0.030(2) 0.016(2) 0.035(3) -0.0061(19) 0.011(2) 0.0020(18)
C34 0.028(2) 0.017(2) 0.035(3) -0.0022(18) 0.007(2) 0.0021(18)
N35 0.0230(18) 0.0088(17) 0.035(2) -0.0024(14) 0.0110(16) 0.0003(14)
N36 0.0257(18) 0.0096(17) 0.032(2) -0.0023(14) 0.0118(16) 0.0034(14)
C37 0.023(2) 0.015(2) 0.038(3) 0.0008(18) 0.004(2) -0.0001(17)
C38 0.029(2) 0.013(2) 0.039(3) 0.0011(18) 0.007(2) -0.0012(18)
N39 0.025(2) 0.0135(18) 0.043(2) 0.0048(16) 0.0058(17) 0.0024(15)
C40 0.043(3) 0.026(3) 0.048(3) 0.001(2) 0.004(2) 0.014(2)
C41 0.054(3) 0.026(3) 0.046(3) -0.009(2) -0.007(3) 0.011(2)
C42 0.040(3) 0.026(3) 0.047(3) -0.006(2) 0.000(2) 0.009(2)
C43 0.023(2) 0.014(2) 0.042(3) 0.0097(19) 0.009(2) 0.0037(17)
C44 0.035(3) 0.021(2) 0.040(3) 0.003(2) 0.016(2) 0.003(2)
N45 0.042(2) 0.022(2) 0.050(3) 0.0016(18) 0.023(2) -0.0010(18)
C46 0.052(3) 0.024(3) 0.056(3) 0.005(2) 0.029(3) 0.005(2)
C47 0.042(3) 0.019(2) 0.057(3) 0.001(2) 0.017(3) -0.005(2)
C48 0.036(3) 0.019(2) 0.047(3) -0.001(2) 0.016(2) 0.0003(19)
Mn3 0.0267(5) 0.0176(4) 0.0304(5) 0.0013(4) 0.0011(4) 0.0008(4)
Cl1 0.0326(8) 0.0239(6) 0.0465(7) 0.0012(5) 0.0007(6) 0.0005(5)
C49 0.027(2) 0.014(2) 0.036(3) 0.0032(18) 0.009(2) 0.0006(17)
C50 0.033(3) 0.013(2) 0.047(3) 0.0027(19) 0.017(2) -0.0052(18)
C51 0.030(2) 0.015(2) 0.045(3) -0.0030(19) 0.013(2) 0.0033(19)
C52 0.028(2) 0.012(2) 0.031(2) 0.0000(17) 0.0059(19) -0.0030(17)
C53 0.026(2) 0.016(2) 0.023(2) -0.0017(17) 0.0035(18) 0.0031(17)
C54 0.029(2) 0.0071(19) 0.029(2) -0.0008(16) 0.0000(19) 0.0025(17)
C55 0.028(2) 0.014(2) 0.037(3) -0.0005(18) 0.002(2) 0.0035(18)
C56 0.030(2) 0.008(2) 0.044(3) 0.0003(18) 0.003(2) -0.0035(17)
C57 0.032(2) 0.011(2) 0.032(2) 0.0023(17) 0.004(2) -0.0019(18)
C58 0.029(2) 0.010(2) 0.032(3) -0.0023(17) 0.0045(19) -0.0019(17)
N59 0.0225(18) 0.0069(16) 0.032(2) -0.0004(14) 0.0072(15) 0.0005(13)
N60 0.0230(18) 0.0163(16) 0.0273(19) 0.0006(13) 0.0049(15) -0.0010(13)
C61 0.029(2) 0.018(2) 0.036(3) 0.0010(17) 0.007(2) -0.0047(17)
C62 0.029(2) 0.015(2) 0.027(2) -0.0020(17) 0.0098(19) -0.0032(18)
N63 0.0260(19) 0.0121(17) 0.033(2) -0.0028(15) 0.0084(16) 0.0027(14)
C64 0.034(2) 0.014(2) 0.033(3) -0.0037(18) 0.012(2) 0.0044(18)
C65 0.040(3) 0.032(3) 0.030(3) -0.002(2) 0.014(2) 0.008(2)
C66 0.035(2) 0.021(2) 0.028(3) -0.0023(18) 0.002(2) 0.0021(19)
C67 0.025(2) 0.010(2) 0.037(3) -0.0024(18) 0.006(2) 0.0004(17)
C68 0.030(2) 0.017(2) 0.031(2) 0.0008(18) 0.007(2) 0.0002(18)
N69 0.030(2) 0.0080(17) 0.035(2) 0.0006(14) 0.0075(17) -0.0021(14)
C70 0.041(3) 0.021(2) 0.039(3) 0.002(2) 0.007(2) -0.017(2)
C71 0.067(4) 0.046(3) 0.042(3) 0.014(2) 0.002(3) -0.032(3)
C72 0.053(3) 0.035(3) 0.039(3) 0.009(2) -0.001(2) -0.026(2)
Mn4 0.0391(4) 0.0226(4) 0.0386(4) -0.0035(3) 0.0178(3) -0.0048(3)
Cl2 0.0516(8) 0.0292(7) 0.0498(8) 0.0059(5) 0.0130(6) 0.0045(5)
Cl3 0.0381(6) 0.0354(7) 0.0451(7) 0.0031(5) 0.0151(5) 0.0041(5)
Cl4 0.0855(10) 0.0439(8) 0.0603(9) -0.0227(7) 0.0263(8) -0.0308(7)
Mn5 0.0222(5) 0.0130(4) 0.0377(5) 0.0003(4) 0.0066(4) 0.0002(4)
Cl5 0.0272(6) 0.0194(6) 0.0481(7) 0.0010(5) 0.0025(5) -0.0022(4)
Mn6 0.0548(7) 0.0318(6) 0.0579(7) 0.000 0.0016(6) 0.000
C73 0.051(3) 0.039(3) 0.055(3) -0.003(3) 0.003(3) -0.001(3)
C74 0.060(4) 0.045(3) 0.054(3) -0.007(3) 0.005(3) -0.002(3)
C75 0.046(3) 0.040(3) 0.063(4) -0.002(3) 0.000(3) -0.001(3)
C76 0.056(4) 0.034(3) 0.052(3) 0.000(2) 0.006(3) -0.001(3)
C77 0.055(4) 0.037(3) 0.048(3) 0.001(2) 0.003(3) -0.001(3)
C78 0.058(4) 0.033(3) 0.052(3) 0.005(2) 0.006(3) 0.004(3)
C79 0.051(3) 0.032(3) 0.066(4) -0.002(3) 0.007(3) 0.001(3)
C80 0.071(4) 0.027(3) 0.063(4) -0.002(2) -0.002(3) 0.004(3)
C81 0.050(3) 0.043(3) 0.047(3) -0.001(2) 0.001(3) 0.005(3)
C82 0.058(5) 0.035(4) 0.056(5) 0.000 0.000(4) 0.000
C83 0.056(5) 0.043(5) 0.042(4) 0.000 0.004(4) 0.000
N84 0.054(3) 0.030(2) 0.068(3) -0.003(2) 0.009(2) 0.007(2)
N85 0.047(3) 0.036(3) 0.069(3) -0.005(2) -0.002(2) -0.002(2)
C86 0.069(5) 0.033(4) 0.052(5) 0.000 0.008(4) 0.000
C87 0.054(4) 0.046(4) 0.085(4) 0.007(3) 0.006(3) 0.000(3)
C88 0.079(4) 0.059(4) 0.116(6) 0.022(4) 0.023(4) 0.005(3)
C89 0.113(10) 0.035(6) 0.226(17) 0.000 0.037(11) 0.000
C90 0.062(5) 0.032(4) 0.048(5) 0.000 0.004(4) 0.000
C91 0.063(4) 0.051(4) 0.060(4) 0.006(3) 0.017(3) 0.017(3)
C92 0.083(5) 0.035(4) 0.063(4) 0.015(3) 0.024(4) 0.000(3)
C93 0.119(10) 0.040(6) 0.121(14) 0.000 0.021(11) 0.000
O94 0.062(2) 0.044(2) 0.062(3) 0.0003(18) 0.001(2) -0.0001(18)
C95 0.050(3) 0.031(3) 0.051(4) 0.005(2) 0.002(3) 0.002(2)
N96 0.053(3) 0.041(3) 0.061(3) -0.001(2) 0.004(3) 0.001(2)
C97 0.093(5) 0.118(6) 0.059(4) -0.021(4) -0.014(4) 0.013(5)
C98 0.061(4) 0.045(4) 0.075(4) 0.002(3) 0.019(3) -0.005(3)
C99 0.048(3) 0.045(3) 0.055(4) 0.002(3) 0.016(3) -0.002(3)
C100 0.089(5) 0.056(4) 0.085(5) -0.002(3) 0.021(4) 0.012(4)
N101 0.075(5) 0.092(5) 0.164(8) -0.002(5) 0.051(5) 0.023(4)
C102 0.068(7) 0.135(10) 0.164(15) 0.024(9) -0.026(9) -0.006(6)
C103 0.055(5) 0.121(7) 0.126(8) 0.023(6) -0.014(5) -0.019(5)
C104 0.054(4) 0.061(4) 0.087(5) 0.006(3) -0.007(4) -0.007(3)

loop_
_atom_type_symbol
_atom_type_description
_atom_type_scat_dispersion_real
_atom_type_scat_dispersion_imag
_atom_type_scat_source
C C 0.0033 0.0016 'International Tables Vol C Tables 4.2.6.8 and 6.1.1.4'
H H 0.0000 0.0000 'International Tables Vol C Tables 4.2.6.8 and 6.1.1.4'
N N 0.0061 0.0033 'International Tables Vol C Tables 4.2.6.8 and 6.1.1.4'
O O 0.0106 0.0060 'International Tables Vol C Tables 4.2.6.8 and 6.1.1.4'
Cl Cl 0.1484 0.1585 'International Tables Vol C Tables 4.2.6.8 and 6.1.1.4'
Mn Mn 0.3368 0.7283 'International Tables Vol C Tables 4.2.6.8 and 6.1.1.4'

loop_
_geom_angle_atom_site_label_1
_geom_angle_atom_site_label_2
_geom_angle_atom_site_label_3
_geom_angle
_geom_angle_site_symmetry_1
_geom_angle_site_symmetry_3
N12 Mn1 N12 180.0 . 5_656
N12 Mn1 N11 88.80(13) . 5_656
N12 Mn1 N11 91.20(13) 5_656 5_656
N12 Mn1 N11 91.20(13) . .
N12 Mn1 N11 88.80(13) 5_656 .
N11 Mn1 N11 180.0 5_656 .
N12 Mn1 N63 86.52(12) . .
N12 Mn1 N63 93.48(12) 5_656 .
N11 Mn1 N63 91.43(12) 5_656 .
N11 Mn1 N63 88.57(12) . .
N12 Mn1 N63 93.48(12) . 5_656
N12 Mn1 N63 86.52(12) 5_656 5_656
N11 Mn1 N63 88.57(12) 5_656 5_656
N11 Mn1 N63 91.43(12) . 5_656
N63 Mn1 N63 180.00(12) . 5_656
N11 C1 C10 126.5(3) 5_656 .
N11 C1 C2 109.2(3) 5_656 .
C10 C1 C2 124.3(4) . .
C3 C2 C1 107.8(4) . .
C3 C2 H2 126.1 . .
C1 C2 H2 126.1 . .
C2 C3 C4 107.0(4) . 5_656
C2 C3 H3 126.5 . .
C4 C3 H3 126.5 5_656 .
N11 C4 C5 125.3(4) . .
N11 C4 C3 110.2(3) . 5_656
C5 C4 C3 124.5(4) . 5_656
C6 C5 C4 124.4(4) . .
C6 C5 C19 117.8(4) . .
C4 C5 C19 117.8(4) . .
N12 C6 C5 126.5(4) . .
N12 C6 C7 109.4(3) . .
C5 C6 C7 124.0(4) . .
C8 C7 C6 108.1(4) . .
C8 C7 H7 126.0 . .
C6 C7 H7 126.0 . .
C7 C8 C9 107.8(4) . .
C7 C8 H8 126.1 . .
C9 C8 H8 126.1 . .
N12 C9 C10 125.2(3) . .
N12 C9 C8 109.3(3) . .
C10 C9 C8 125.3(4) . .
C1 C10 C9 123.0(4) . .
C1 C10 C13 119.9(3) . .
C9 C10 C13 117.0(3) . .
C4 N11 C1 105.8(3) . 5_656
C4 N11 Mn1 126.3(3) . .
C1 N11 Mn1 127.9(3) 5_656 .
C6 N12 C9 105.4(3) . .
C6 N12 Mn1 125.9(3) . .
C9 N12 Mn1 128.4(3) . .
C14 C13 C18 117.5(4) . .
C14 C13 C10 121.4(4) . .
C18 C13 C10 121.0(4) . .
N15 C14 C13 123.4(4) . .
N15 C14 H14 118.3 . .
C13 C14 H14 118.3 . .
C14 N15 C16 117.6(4) . .
C14 N15 Mn4 116.6(3) . .
C16 N15 Mn4 125.6(3) . .
N15 C16 C17 122.9(4) . .
N15 C16 H16 118.6 . .
C17 C16 H16 118.6 . .
C16 C17 C18 119.4(4) . .
C16 C17 H17 120.3 . .
C18 C17 H17 120.3 . .
C17 C18 C13 119.2(4) . .
C17 C18 H18 120.4 . .
C13 C18 H18 120.4 . .
C24 C19 C20 117.7(4) . .
C24 C19 C5 121.9(4) . .
C20 C19 C5 120.5(4) . .
N21 C20 C19 123.6(4) . .
N21 C20 H20 118.2 . .
C19 C20 H20 118.2 . .
C22 N21 C20 117.7(4) . .
C22 N21 Mn5 124.0(3) . 3_545
C20 N21 Mn5 118.2(3) . 3_545
N21 C22 C23 123.2(4) . .
N21 C22 H22 118.4 . .
C23 C22 H22 118.4 . .
C22 C23 C24 118.8(4) . .
C22 C23 H23 120.6 . .
C24 C23 H23 120.6 . .
C19 C24 C23 119.0(4) . .
C19 C24 H24 120.5 . .
C23 C24 H24 120.5 . .
N36 Mn2 N36 180.0 . 5_556
N36 Mn2 N35 89.63(13) . 5_556
N36 Mn2 N35 90.37(13) 5_556 5_556
N36 Mn2 N35 90.37(13) . .
N36 Mn2 N35 89.63(13) 5_556 .
N35 Mn2 N35 179.998(1) 5_556 .
N36 Mn2 N69 83.95(12) . 5_556
N36 Mn2 N69 96.04(12) 5_556 5_556
N35 Mn2 N69 90.34(12) 5_556 5_556
N35 Mn2 N69 89.66(12) . 5_556
N36 Mn2 N69 96.05(12) . .
N36 Mn2 N69 83.96(12) 5_556 .
N35 Mn2 N69 89.66(12) 5_556 .
N35 Mn2 N69 90.34(12) . .
N69 Mn2 N69 179.998(1) 5_556 .
N35 C25 C34 125.7(4) . .
N35 C25 C26 109.5(3) . .
C34 C25 C26 124.8(4) . .
C27 C26 C25 107.7(4) . .
C27 C26 H26 126.2 . .
C25 C26 H26 126.2 . .
C26 C27 C28 107.4(4) . .
C26 C27 H27 126.3 . .
C28 C27 H27 126.3 . .
N35 C28 C29 125.8(4) . .
N35 C28 C27 109.4(3) . .
C29 C28 C27 124.8(4) . .
C30 C29 C28 123.7(4) . .
C30 C29 C37 117.7(4) . .
C28 C29 C37 118.5(4) . .
N36 C30 C29 127.0(4) . .
N36 C30 C31 109.7(4) . 5_556
C29 C30 C31 123.3(4) . 5_556
C32 C31 C30 107.2(4) . 5_556
C32 C31 H31 126.4 . .
C30 C31 H31 126.4 5_556 .
C31 C32 C33 107.8(4) . .
C31 C32 H32 126.1 . .
C33 C32 H32 126.1 . .
C34 C33 N36 125.6(4) . 5_556
C34 C33 C32 124.8(4) . .
N36 C33 C32 109.5(4) 5_556 .
C33 C34 C25 124.1(4) . .
C33 C34 C43 116.6(4) . .
C25 C34 C43 119.3(4) . .
C25 N35 C28 106.0(3) . .
C25 N35 Mn2 127.5(3) . .
C28 N35 Mn2 126.4(3) . .
C30 N36 C33 105.8(3) . 5_556
C30 N36 Mn2 126.2(3) . .
C33 N36 Mn2 127.3(3) 5_556 .
C42 C37 C38 117.5(4) . .
C42 C37 C29 120.7(4) . .
C38 C37 C29 121.7(4) . .
N39 C38 C37 124.1(4) . .
N39 C38 H38 118.0 . .
C37 C38 H38 118.0 . .
C38 N39 C40 117.2(4) . .
C38 N39 Mn5 120.4(3) . .
C40 N39 Mn5 122.1(3) . .
N39 C40 C41 123.3(4) . .
N39 C40 H40 118.3 . .
C41 C40 H40 118.3 . .
C40 C41 C42 119.2(5) . .
C40 C41 H41 120.4 . .
C42 C41 H41 120.4 . .
C37 C42 C41 118.7(4) . .
C37 C42 H42 120.7 . .
C41 C42 H42 120.7 . .
C48 C43 C44 118.5(4) . .
C48 C43 C34 123.3(4) . .
C44 C43 C34 118.2(4) . .
N45 C44 C43 122.4(4) . .
N45 C44 H44 118.8 . .
C43 C44 H44 118.8 . .
C44 N45 C46 117.3(4) . .
C44 N45 Mn4 123.3(3) . 6
C46 N45 Mn4 119.2(3) . 6
N45 C46 C47 124.1(4) . .
N45 C46 H46 118.0 . .
C47 C46 H46 118.0 . .
C46 C47 C48 118.7(4) . .
C46 C47 H47 120.6 . .
C48 C47 H47 120.6 . .
C47 C48 C43 118.9(4) . .
C47 C48 H48 120.6 . .
C43 C48 H48 120.6 . .
N59 Mn3 N59 180.00(16) . 7_556
N59 Mn3 N60 90.00(12) . .
N59 Mn3 N60 90.00(12) 7_556 .
N59 Mn3 N60 89.99(12) . 7_556
N59 Mn3 N60 90.01(12) 7_556 7_556
N60 Mn3 N60 179.998(1) . 7_556
N59 Mn3 Cl1 89.97(10) . .
N59 Mn3 Cl1 90.03(10) 7_556 .
N60 Mn3 Cl1 86.24(9) . .
N60 Mn3 Cl1 93.76(9) 7_556 .
N59 Mn3 Cl1 90.03(10) . 7_556
N59 Mn3 Cl1 89.97(10) 7_556 7_556
N60 Mn3 Cl1 93.76(9) . 7_556
N60 Mn3 Cl1 86.23(9) 7_556 7_556
Cl1 Mn3 Cl1 180.00(3) . 7_556
C58 C49 N59 126.1(4) 7_556 .
C58 C49 C50 124.0(4) 7_556 .
N59 C49 C50 110.0(3) . .
C51 C50 C49 106.8(4) . .
C51 C50 H50 126.6 . .
C49 C50 H50 126.6 . .
C50 C51 C52 107.8(4) . .
C50 C51 H51 126.1 . .
C52 C51 H51 126.1 . .
N59 C52 C53 125.2(3) . .
N59 C52 C51 109.9(3) . .
C53 C52 C51 124.9(4) . .
C54 C53 C52 124.5(3) . .
C54 C53 C61 118.4(3) . .
C52 C53 C61 117.1(3) . .
N60 C54 C53 126.3(3) . .
N60 C54 C55 108.9(3) . .
C53 C54 C55 124.7(3) . .
C56 C55 C54 107.4(3) . .
C56 C55 H55 126.3 . .
C54 C55 H55 126.3 . .
C55 C56 C57 107.2(4) . .
C55 C56 H56 126.4 . .
C57 C56 H56 126.4 . .
N60 C57 C58 126.4(3) . .
N60 C57 C56 109.4(3) . .
C58 C57 C56 124.3(4) . .
C49 C58 C57 124.1(4) 7_556 .
C49 C58 C67 118.8(3) 7_556 .
C57 C58 C67 117.1(3) . .
C52 N59 C49 105.5(3) . .
C52 N59 Mn3 127.4(2) . .
C49 N59 Mn3 127.0(2) . .
C54 N60 C57 107.0(3) . .
C54 N60 Mn3 126.5(2) . .
C57 N60 Mn3 126.3(2) . .
C66 C61 C62 117.6(4) . .
C66 C61 C53 122.0(4) . .
C62 C61 C53 120.3(4) . .
N63 C62 C61 123.5(4) . .
N63 C62 H62 118.3 . .
C61 C62 H62 118.3 . .
C64 N63 C62 117.0(4) . .
C64 N63 Mn1 123.0(3) . .
C62 N63 Mn1 119.2(3) . .
N63 C64 C65 124.1(4) . .
N63 C64 H64 118.0 . .
C65 C64 H64 118.0 . .
C64 C65 C66 118.9(4) . .
C64 C65 H65 120.5 . .
C66 C65 H65 120.5 . .
C65 C66 C61 118.9(4) . .
C65 C66 H66 120.5 . .
C61 C66 H66 120.5 . .
C72 C67 C68 117.2(4) . .
C72 C67 C58 122.9(4) . .
C68 C67 C58 120.0(4) . .
N69 C68 C67 123.5(4) . .
N69 C68 H68 118.3 . .
C67 C68 H68 118.3 . .
C70 N69 C68 117.5(4) . .
C70 N69 Mn2 120.9(3) . .
C68 N69 Mn2 120.3(3) . .
N69 C70 C71 123.2(4) . .
N69 C70 H70 118.4 . .
C71 C70 H70 118.4 . .
C70 C71 C72 118.7(5) . .
C70 C71 H71 120.6 . .
C72 C71 H71 120.6 . .
C67 C72 C71 119.9(4) . .
C67 C72 H72 120.1 . .
C71 C72 H72 120.1 . .
N45 Mn4 N15 175.84(13) 6_556 .
N45 Mn4 Cl4 92.31(9) 6_556 .
N15 Mn4 Cl4 87.64(9) . .
N45 Mn4 Cl2 84.72(10) 6_556 .
N15 Mn4 Cl2 91.53(9) . .
Cl4 Mn4 Cl2 114.85(6) . .
N45 Mn4 Cl3 93.35(9) 6_556 .
N15 Mn4 Cl3 90.29(8) . .
Cl4 Mn4 Cl3 119.45(6) . .
Cl2 Mn4 Cl3 125.69(5) . .
N39 Mn5 N39 180.00(15) . 7_456
N39 Mn5 N21 87.86(12) . 5_556
N39 Mn5 N21 92.14(12) 7_456 5_556
N39 Mn5 N21 92.14(12) . 3_455
N39 Mn5 N21 87.86(12) 7_456 3_455
N21 Mn5 N21 179.997(1) 5_556 3_455
N39 Mn5 Cl5 89.68(9) . 7_456
N39 Mn5 Cl5 90.33(9) 7_456 7_456
N21 Mn5 Cl5 89.27(9) 5_556 7_456
N21 Mn5 Cl5 90.73(9) 3_455 7_456
N39 Mn5 Cl5 90.32(9) . .
N39 Mn5 Cl5 89.68(9) 7_456 .
N21 Mn5 Cl5 90.73(9) 5_556 .
N21 Mn5 Cl5 89.27(9) 3_455 .
Cl5 Mn5 Cl5 180.0 7_456 .
N84 Mn6 N84 89.3(2) . 2
N84 Mn6 N85 90.81(17) . .
N84 Mn6 N85 178.40(18) 2 .
N84 Mn6 N85 178.40(18) . 2
N84 Mn6 N85 90.81(17) 2 2
N85 Mn6 N85 89.1(2) . 2
N84 Mn6 O94 92.76(16) . 2
N84 Mn6 O94 87.77(16) 2 2
N85 Mn6 O94 93.81(16) . 2
N85 Mn6 O94 85.65(16) 2 2
N84 Mn6 O94 87.78(16) . .
N84 Mn6 O94 92.77(16) 2 .
N85 Mn6 O94 85.65(16) . .
N85 Mn6 O94 93.81(16) 2 .
O94 Mn6 O94 179.24(18) 2 .
N84 C73 C83 125.5(5) . .
N84 C73 C74 110.2(5) . .
C83 C73 C74 124.3(5) . .
C75 C74 C73 106.6(5) . .
C75 C74 H74 126.7 . .
C73 C74 H74 126.7 . .
C74 C75 C76 107.4(5) . .
C74 C75 H75 126.3 . .
C76 C75 H75 126.3 . .
N84 C76 C77 125.3(5) . .
N84 C76 C75 111.1(5) . .
C77 C76 C75 123.3(5) . .
C76 C77 C78 124.3(5) . .
C76 C77 C99 119.2(5) . .
C78 C77 C99 116.4(5) . .
N85 C78 C79 111.7(5) . .
N85 C78 C77 124.0(5) . .
C79 C78 C77 124.3(5) . .
C80 C79 C78 107.1(5) . .
C80 C79 H79 126.5 . .
C78 C79 H79 126.5 . .
C79 C80 C81 106.9(5) . .
C79 C80 H80 126.6 . .
C81 C80 H80 126.6 . .
N85 C81 C80 110.7(5) . .
N85 C81 C82 125.6(5) . .
C80 C81 C82 123.7(5) . .
C81 C82 C81 121.3(7) 2 .
C81 C82 C90 119.4(3) 2 .
C81 C82 C90 119.4(3) . .
C73 C83 C73 123.2(7) . 2
C73 C83 C86 118.4(3) . .
C73 C83 C86 118.4(3) 2 .
C76 N84 C73 104.6(4) . .
C76 N84 Mn6 127.2(3) . .
C73 N84 Mn6 128.2(4) . .
C78 N85 C81 103.5(4) . .
C78 N85 Mn6 127.3(3) . .
C81 N85 Mn6 128.3(3) . .
C87 C86 C87 116.5(7) . 2
C87 C86 C83 121.7(4) . .
C87 C86 C83 121.7(4) 2 .
C88 C87 C86 122.8(7) . .
C88 C87 H87 118.6 . .
C86 C87 H87 118.6 . .
C87 C88 C89 117.4(8) . .
C87 C88 H88 121.3 . .
C89 C88 H88 121.3 . .
C88 C89 C88 123.1(10) . 2
C88 C89 H89 118.5 . .
C88 C89 H89 118.5 2 .
C91 C90 C91 111.7(7) 2 .
C91 C90 C82 124.1(4) 2 .
C91 C90 C82 124.1(4) . .
C92 C91 C90 127.5(7) . .
C92 C91 H91 116.2 . .
C90 C91 H91 116.2 . .
C91 C92 C93 113.3(7) . .
C91 C92 H92 123.3 . .
C93 C92 H92 123.3 . .
C92 C93 C92 126.6(9) 2 .
C92 C93 H93 116.7 2 .
C92 C93 H93 116.7 . .
C95 O94 Mn6 138.9(4) . .
O94 C95 N96 122.0(5) . .
O94 C95 H95 119.0 . .
N96 C95 H95 119.0 . .
C95 N96 C98 121.9(5) . .
C95 N96 C97 121.2(5) . .
C98 N96 C97 116.9(5) . .
N96 C97 H97A 109.5 . .
N96 C97 H97B 109.5 . .
H97A C97 H97B 109.5 . .
N96 C97 H97C 109.5 . .
H97A C97 H97C 109.5 . .
H97B C97 H97C 109.5 . .
N96 C98 H98A 109.5 . .
N96 C98 H98B 109.5 . .
H98A C98 H98B 109.5 . .
N96 C98 H98C 109.5 . .
H98A C98 H98C 109.5 . .
H98B C98 H98C 109.5 . .
C104 C99 C100 116.3(6) . .
C104 C99 C77 122.2(5) . .
C100 C99 C77 121.4(6) . .
N101 C100 C99 124.3(8) . .
N101 C100 H100 117.9 . .
C99 C100 H100 117.9 . .
C100 N101 C102 116.0(8) . .
N101 C102 C103 122.8(9) . .
N101 C102 H102 118.6 . .
C103 C102 H102 118.6 . .
C104 C103 C102 117.8(9) . .
C104 C103 H103 121.1 . .
C102 C103 H103 121.1 . .
C103 C104 C99 122.7(8) . .
C103 C104 H104 118.7 . .
C99 C104 H104 118.7 . .

loop_
_geom_bond_atom_site_label_1
_geom_bond_atom_site_label_2
_geom_bond_distance
_geom_bond_site_symmetry_2
Mn1 N12 2.007(3) .
Mn1 N12 2.007(3) 5_656
Mn1 N11 2.022(3) 5_656
Mn1 N11 2.022(3) .
Mn1 N63 2.352(3) .
Mn1 N63 2.352(3) 5_656
C1 N11 1.381(5) 5_656
C1 C10 1.392(5) .
C1 C2 1.435(6) .
C2 C3 1.343(6) .
C2 H2 0.9500 .
C3 C4 1.427(6) 5_656
C3 H3 0.9500 .
C4 N11 1.375(5) .
C4 C5 1.420(6) .
C4 C3 1.427(6) 5_656
C5 C6 1.392(6) .
C5 C19 1.478(6) .
C6 N12 1.381(5) .
C6 C7 1.435(6) .
C7 C8 1.331(6) .
C7 H7 0.9500 .
C8 C9 1.428(5) .
C8 H8 0.9500 .
C9 N12 1.399(5) .
C9 C10 1.410(5) .
C10 C13 1.489(5) .
N11 C1 1.381(5) 5_656
C13 C14 1.394(6) .
C13 C18 1.396(6) .
C14 N15 1.339(5) .
C14 H14 0.9500 .
N15 C16 1.348(5) .
N15 Mn4 2.345(3) .
C16 C17 1.370(6) .
C16 H16 0.9500 .
C17 C18 1.379(6) .
C17 H17 0.9500 .
C18 H18 0.9500 .
C19 C24 1.385(6) .
C19 C20 1.391(5) .
C20 N21 1.338(5) .
C20 H20 0.9500 .
N21 C22 1.332(5) .
N21 Mn5 2.350(3) 3_545
C22 C23 1.373(6) .
C22 H22 0.9500 .
C23 C24 1.394(6) .
C23 H23 0.9500 .
C24 H24 0.9500 .
Mn2 N36 2.009(3) .
Mn2 N36 2.009(3) 5_556
Mn2 N35 2.023(3) 5_556
Mn2 N35 2.024(3) .
Mn2 N69 2.397(3) 5_556
Mn2 N69 2.397(3) .
C25 N35 1.380(5) .
C25 C34 1.399(5) .
C25 C26 1.428(6) .
C26 C27 1.345(6) .
C26 H26 0.9500 .
C27 C28 1.432(6) .
C27 H27 0.9500 .
C28 N35 1.382(5) .
C28 C29 1.398(6) .
C29 C30 1.396(6) .
C29 C37 1.474(6) .
C30 N36 1.372(5) .
C30 C31 1.445(6) 5_556
C31 C32 1.348(6) .
C31 C30 1.445(6) 5_556
C31 H31 0.9500 .
C32 C33 1.425(6) .
C32 H32 0.9500 .
C33 C34 1.396(6) .
C33 N36 1.399(5) 5_556
C34 C43 1.483(6) .
N36 C33 1.399(5) 5_556
C37 C42 1.389(6) .
C37 C38 1.390(6) .
C38 N39 1.335(5) .
C38 H38 0.9500 .
N39 C40 1.343(6) .
N39 Mn5 2.245(3) .
C40 C41 1.363(6) .
C40 H40 0.9500 .
C41 C42 1.397(6) .
C41 H41 0.9500 .
C42 H42 0.9500 .
C43 C48 1.385(6) .
C43 C44 1.418(6) .
C44 N45 1.334(5) .
C44 H44 0.9500 .
N45 C46 1.346(6) .
N45 Mn4 2.337(4) 6
C46 C47 1.376(6) .
C46 H46 0.9500 .
C47 C48 1.382(6) .
C47 H47 0.9500 .
C48 H48 0.9500 .
Mn3 N59 2.013(3) .
Mn3 N59 2.013(3) 7_556
Mn3 N60 2.028(3) .
Mn3 N60 2.028(3) 7_556
Mn3 Cl1 2.5633(12) .
Mn3 Cl1 2.5634(12) 7_556
C49 C58 1.380(5) 7_556
C49 N59 1.388(5) .
C49 C50 1.446(6) .
C50 C51 1.352(6) .
C50 H50 0.9500 .
C51 C52 1.437(6) .
C51 H51 0.9500 .
C52 N59 1.386(5) .
C52 C53 1.401(5) .
C53 C54 1.391(5) .
C53 C61 1.501(5) .
C54 N60 1.377(5) .
C54 C55 1.457(5) .
C55 C56 1.348(6) .
C55 H55 0.9500 .
C56 C57 1.451(5) .
C56 H56 0.9500 .
C57 N60 1.377(5) .
C57 C58 1.404(5) .
C58 C49 1.380(5) 7_556
C58 C67 1.500(5) .
C61 C66 1.390(6) .
C61 C62 1.396(6) .
C62 N63 1.351(5) .
C62 H62 0.9500 .
N63 C64 1.321(5) .
C64 C65 1.376(6) .
C64 H64 0.9500 .
C65 C66 1.382(6) .
C65 H65 0.9500 .
C66 H66 0.9500 .
C67 C72 1.375(6) .
C67 C68 1.397(6) .
C68 N69 1.350(5) .
C68 H68 0.9500 .
N69 C70 1.322(5) .
C70 C71 1.381(6) .
C70 H70 0.9500 .
C71 C72 1.381(6) .
C71 H71 0.9500 .
C72 H72 0.9500 .
Mn4 N45 2.337(4) 6_556
Mn4 Cl4 2.3705(14) .
Mn4 Cl2 2.3915(14) .
Mn4 Cl3 2.4015(13) .
Mn5 N39 2.245(3) 7_456
Mn5 N21 2.350(3) 5_556
Mn5 N21 2.350(3) 3_455
Mn5 Cl5 2.5153(11) 7_456
Mn5 Cl5 2.5154(11) .
Mn6 N84 1.991(4) .
Mn6 N84 1.991(4) 2
Mn6 N85 1.996(4) .
Mn6 N85 1.996(4) 2
Mn6 O94 2.246(4) 2
Mn6 O94 2.246(4) .
C73 N84 1.391(6) .
C73 C83 1.395(6) .
C73 C74 1.440(7) .
C74 C75 1.365(7) .
C74 H74 0.9500 .
C75 C76 1.412(7) .
C75 H75 0.9500 .
C76 N84 1.389(6) .
C76 C77 1.397(7) .
C77 C78 1.428(7) .
C77 C99 1.477(7) .
C78 N85 1.383(6) .
C78 C79 1.395(7) .
C79 C80 1.365(7) .
C79 H79 0.9500 .
C80 C81 1.408(7) .
C80 H80 0.9500 .
C81 N85 1.398(6) .
C81 C82 1.420(6) .
C82 C81 1.420(6) 2
C82 C90 1.439(10) .
C83 C73 1.395(6) 2
C83 C86 1.485(10) .
C86 C87 1.406(7) .
C86 C87 1.407(7) 2
C87 C88 1.347(8) .
C87 H87 0.9500 .
C88 C89 1.388(8) .
C88 H88 0.9500 .
C89 C88 1.388(8) 2
C89 H89 0.9500 .
C90 C91 1.388(7) 2
C90 C91 1.388(7) .
C91 C92 1.326(8) .
C91 H91 0.9500 .
C92 C93 1.373(7) .
C92 H92 0.9500 .
C93 C92 1.373(7) 2
C93 H93 0.9500 .
O94 C95 1.252(6) .
C95 N96 1.342(7) .
C95 H95 0.9500 .
N96 C98 1.436(7) .
N96 C97 1.455(8) .
C97 H97A 0.9800 .
C97 H97B 0.9800 .
C97 H97C 0.9800 .
C98 H98A 0.9800 .
C98 H98B 0.9800 .
C98 H98C 0.9800 .
C99 C104 1.381(8) .
C99 C100 1.385(8) .
C100 N101 1.320(10) .
C100 H100 0.9500 .
N101 C102 1.363(14) .
C102 C103 1.400(15) .
C102 H102 0.9500 .
C103 C104 1.299(9) .
C103 H103 0.9500 .
C104 H104 0.9500 .

loop_
_platon_squeeze_void_nr
_platon_squeeze_void_average_x
_platon_squeeze_void_average_y
_platon_squeeze_void_average_z
_platon_squeeze_void_volume
_platon_squeeze_void_count_electrons
_platon_squeeze_void_content
1 0.185 0.011 0.083 8 1 ' '
2 0.815 0.011 0.417 8 1 ' '
3 0.500 0.234 0.250 602 296 ' '
4 1.000 0.266 0.750 602 295 ' '
5 0.685 0.489 0.583 8 1 ' '
6 0.315 0.489 0.917 8 1 ' '
7 0.685 0.511 0.083 8 1 ' '
8 0.315 0.511 0.417 8 1 ' '
9 1.000 0.734 0.250 602 296 ' '
10 0.500 0.766 0.750 602 295 ' '
11 0.185 0.989 0.583 8 1 ' '
12 0.815 0.989 0.917 8 1 ' '
